data_4501812
loop_
_publ_author_name
'Thu\'ery, Pierre'
'Masci, Bernardo'

_publ_section_title
;
 Two- and Three-Dimensional Europium&#x2212;Organic Assemblies with
 theall-cisandall-transIsomers of 1,2,3,4,5,6-Cyclohexanehexacarboxylic
 Acid
;
_journal_issue 8
_journal_name_full 'Crystal Growth &amp; Design'
_journal_page_first 3626
_journal_paper_doi 10.1021/cg100500p
_journal_volume 10
_journal_year 2010
_chemical_formula_sum 'C12 H29 Eu O22'
_chemical_formula_weight 677.31
_space_group_IT_number 14
_symmetry_cell_setting monoclinic
_symmetry_space_group_name_Hall '-P 2yn'
_symmetry_space_group_name_H-M 'P 1 21/n 1'
_atom_sites_solution_hydrogens geom
_atom_sites_solution_primary direct
_atom_sites_solution_secondary difmap
_audit_creation_method SHELXL-97
_cell_angle_alpha 90.00
_cell_angle_beta 99.167(3)
_cell_angle_gamma 90.00
_cell_formula_units_Z 4
_cell_length_a 10.9611(4)
_cell_length_b 17.2383(10)
_cell_length_c 11.5873(6)
_cell_measurement_reflns_used 102259
_cell_measurement_temperature 150(2)
_cell_measurement_theta_max 25.68
_cell_measurement_theta_min 3.02
_cell_volume 2161.47(19)
_computing_cell_refinement 'HKL2000 (Otwinowski & Minor, 1997)'
_computing_data_collection 'COLLECT (Nonius, 1998)'
_computing_data_reduction 'HKL2000 (Otwinowski & Minor, 1997)'
_computing_molecular_graphics 'SHELXTL (Sheldrick, 2008)'
_computing_publication_material 'SHELXTL (Sheldrick, 2008); PLATON (Spek, 2003)'
_computing_structure_refinement 'SHELXL-97 (Sheldrick, 2008)'
_computing_structure_solution 'SHELXS-97 (Sheldrick, 2008)'
_diffrn_ambient_temperature 150(2)
_diffrn_measured_fraction_theta_full 0.997
_diffrn_measured_fraction_theta_max 0.997
_diffrn_measurement_device_type 'Nonius Kappa-CCD area-detector diffractometer'
_diffrn_measurement_method 'two \f and ten \w scans with 2\% steps (627 frames)'
_diffrn_radiation_monochromator graphite
_diffrn_radiation_source 'fine-focus sealed tube'
_diffrn_radiation_type MoK\a
_diffrn_radiation_wavelength 0.71073
_diffrn_reflns_av_R_equivalents 0.0311
_diffrn_reflns_av_sigmaI/netI 0.0341
_diffrn_reflns_limit_h_max 13
_diffrn_reflns_limit_h_min -13
_diffrn_reflns_limit_k_max 21
_diffrn_reflns_limit_k_min -21
_diffrn_reflns_limit_l_max 14
_diffrn_reflns_limit_l_min -14
_diffrn_reflns_number 102259
_diffrn_reflns_theta_full 25.68
_diffrn_reflns_theta_max 25.68
_diffrn_reflns_theta_min 3.02
_diffrn_standards_decay_% 0
_diffrn_standards_interval_time 0
_diffrn_standards_number 0
_exptl_absorpt_coefficient_mu 3.011
_exptl_absorpt_correction_T_max 0.860
_exptl_absorpt_correction_T_min 0.655
_exptl_absorpt_correction_type multi-scan
_exptl_absorpt_process_details 'SCALEPACK (Otwinowski & Minor, 1997)'
_exptl_crystal_colour colourless
_exptl_crystal_density_diffrn 2.081
_exptl_crystal_density_method 'not measured'
_exptl_crystal_description platelet
_exptl_crystal_F_000 1360
_exptl_crystal_size_max 0.22
_exptl_crystal_size_mid 0.22
_exptl_crystal_size_min 0.05
_refine_diff_density_max 0.591
_refine_diff_density_min -1.174
_refine_diff_density_rms 0.130
_refine_ls_extinction_method none
_refine_ls_goodness_of_fit_ref 1.057
_refine_ls_hydrogen_treatment constr
_refine_ls_matrix_type full
_refine_ls_number_parameters 316
_refine_ls_number_reflns 4093
_refine_ls_number_restraints 0
_refine_ls_restrained_S_all 1.057
_refine_ls_R_factor_all 0.0310
_refine_ls_R_factor_gt 0.0257
_refine_ls_shift/su_max 0.000
_refine_ls_shift/su_mean 0.000
_refine_ls_structure_factor_coef Fsqd
_refine_ls_weighting_details 'calc w=1/[\s^2^(Fo^2^)+(0.0349P)^2^+1.4005P] where P=(Fo^2^+2Fc^2^)/3'
_refine_ls_weighting_scheme calc
_refine_ls_wR_factor_gt 0.0634
_refine_ls_wR_factor_ref 0.0650
_reflns_number_gt 3707
_reflns_number_total 4093
_reflns_threshold_expression >2sigma(I)
_cod_data_source_file cg100500p_si_002.cif
_cod_data_source_block 2
_cod_original_sg_symbol_H-M 'P 21/n'
_cod_database_code 4501812

loop_
_symmetry_equiv_pos_as_xyz
'x, y, z'
'-x+1/2, y+1/2, -z+1/2'
'-x, -y, -z'
'x-1/2, -y-1/2, z-1/2'

loop_
_atom_site_label
_atom_site_type_symbol
_atom_site_fract_x
_atom_site_fract_y
_atom_site_fract_z
_atom_site_U_iso_or_equiv
_atom_site_adp_type
_atom_site_occupancy
_atom_site_symmetry_multiplicity
_atom_site_calc_flag
_atom_site_refinement_flags
Eu Eu 0.203075(12) 0.006713(8) 0.190715(11) 0.01725(7) Uani 1 1 d .
O1 O 0.41170(19) -0.01847(13) 0.30805(19) 0.0248(5) Uani 1 1 d .
O2 O 0.43161(19) 0.01843(13) 0.13049(18) 0.0237(5) Uani 1 1 d .
O3 O 0.57041(18) -0.16698(12) 0.19468(17) 0.0255(5) Uani 1 1 d .
O4 O 0.65703(18) -0.16194(12) 0.03581(16) 0.0215(4) Uani 1 1 d .
H4 H 0.7160 -0.1262 0.0175 0.026 Uiso 1 1 d R
O5 O 0.83512(17) -0.07613(12) -0.00698(16) 0.0195(4) Uani 1 1 d .
O6 O 1.00880(17) -0.05300(12) 0.11563(17) 0.0217(4) Uani 1 1 d .
O7 O 0.86394(19) -0.19423(12) 0.21879(17) 0.0265(5) Uani 1 1 d .
O8 O 0.95649(17) -0.19089(12) 0.40219(17) 0.0223(4) Uani 1 1 d .
H8 H 0.9607 -0.1510 0.4650 0.027 Uiso 1 1 d R
O9 O 0.8198(2) -0.01288(12) 0.60858(18) 0.0217(5) Uani 1 1 d .
O10 O 0.96430(17) -0.09039(12) 0.55691(16) 0.0222(4) Uani 1 1 d .
O11 O 0.70260(18) -0.17214(12) 0.45539(18) 0.0259(5) Uani 1 1 d .
O12 O 0.51133(18) -0.12879(13) 0.42941(17) 0.0252(5) Uani 1 1 d .
H12 H 0.4699 -0.0957 0.3918 0.030 Uiso 1 1 d R
O13 O 0.28983(18) 0.13525(12) 0.22920(18) 0.0262(5) Uani 1 1 d .
H13A H 0.2384 0.1692 0.2399 0.031 Uiso 1 1 d R
H13B H 0.3755 0.1497 0.2668 0.031 Uiso 1 1 d R
O14 O 0.23302(18) -0.08580(12) 0.04122(17) 0.0247(5) Uani 1 1 d .
H14A H 0.1859 -0.1209 0.0257 0.030 Uiso 1 1 d R
H14B H 0.3018 -0.0981 0.0125 0.030 Uiso 1 1 d R
O15 O 0.20380(19) -0.12499(12) 0.27199(18) 0.0263(5) Uani 1 1 d .
H15A H 0.2192 -0.1607 0.2275 0.032 Uiso 1 1 d R
H15B H 0.2039 -0.1392 0.3461 0.032 Uiso 1 1 d R
O16 O 0.04144(17) 0.09936(12) 0.20588(17) 0.0243(5) Uani 1 1 d .
H16A H 0.0114 0.1108 0.2674 0.029 Uiso 1 1 d R
H16B H -0.0006 0.1337 0.1478 0.029 Uiso 1 1 d R
O17 O 0.33227(19) -0.24515(13) 0.16536(18) 0.0293(5) Uani 1 1 d .
H17A H 0.4084 -0.2254 0.1727 0.035 Uiso 1 1 d R
H17B H 0.2939 -0.2593 0.0892 0.035 Uiso 1 1 d R
O18 O 0.6862(2) -0.33093(15) 0.2313(2) 0.0369(6) Uani 1 1 d .
H18A H 0.6572 -0.2781 0.2240 0.044 Uiso 1 1 d R
H18B H 0.7486 -0.3313 0.2805 0.044 Uiso 1 1 d R
O19 O 0.7436(2) -0.32196(14) -0.0002(2) 0.0369(6) Uani 1 1 d .
H19A H 0.7297 -0.2775 -0.0056 0.044 Uiso 1 1 d R
H19B H 0.7186 -0.3373 0.0693 0.044 Uiso 1 1 d R
O20 O 1.0535(2) -0.19486(13) -0.02276(19) 0.0329(5) Uani 1 1 d .
H20A H 1.0980 -0.2415 -0.0215 0.039 Uiso 1 1 d R
H20B H 1.0031 -0.1966 0.0325 0.039 Uiso 1 1 d R
O21 O 0.98074(19) -0.33191(14) 0.16719(19) 0.0356(6) Uani 1 1 d .
H21A H 0.9276 -0.2916 0.1812 0.043 Uiso 1 1 d R
H21B H 0.9621 -0.3422 0.0831 0.043 Uiso 1 1 d R
O22 O 0.40084(19) -0.14574(13) -0.08664(18) 0.0265(5) Uani 1 1 d .
H22A H 0.4588 -0.1073 -0.1024 0.032 Uiso 1 1 d R
H22B H 0.4419 -0.1947 -0.0748 0.032 Uiso 1 1 d R
C1 C 0.6190(3) -0.01197(17) 0.2605(3) 0.0189(6) Uani 1 1 d .
H1 H 0.6471 0.0420 0.2610 0.023 Uiso 1 1 calc R
C2 C 0.6783(2) -0.04911(17) 0.1620(2) 0.0171(6) Uani 1 1 d .
H2 H 0.6502 -0.0185 0.0915 0.021 Uiso 1 1 calc R
C3 C 0.8212(2) -0.03742(17) 0.1906(2) 0.0171(6) Uani 1 1 d .
H3 H 0.8311 0.0189 0.1992 0.021 Uiso 1 1 calc R
C4 C 0.8798(2) -0.06952(16) 0.3109(2) 0.0168(6) Uani 1 1 d .
H4A H 0.9637 -0.0482 0.3253 0.020 Uiso 1 1 calc R
C5 C 0.8129(2) -0.03253(17) 0.4055(2) 0.0175(6) Uani 1 1 d .
H5 H 0.8258 0.0232 0.3962 0.021 Uiso 1 1 calc R
C6 C 0.6710(2) -0.04075(17) 0.3855(2) 0.0175(6) Uani 1 1 d .
H6 H 0.6418 -0.0034 0.4387 0.021 Uiso 1 1 calc R
C7 C 0.4792(3) -0.00486(16) 0.2299(3) 0.0197(7) Uani 1 1 d .
C8 C 0.6333(2) -0.13176(17) 0.1345(2) 0.0197(6) Uani 1 1 d .
C9 C 0.8939(3) -0.05775(16) 0.0938(2) 0.0182(6) Uani 1 1 d .
C10 C 0.8964(2) -0.15696(17) 0.3078(2) 0.0191(6) Uani 1 1 d .
C11 C 0.8694(2) -0.04803(17) 0.5333(2) 0.0189(6) Uani 1 1 d .
C12 C 0.6296(3) -0.11972(18) 0.4226(2) 0.0208(6) Uani 1 1 d .

loop_
_atom_site_aniso_label
_atom_site_aniso_U_11
_atom_site_aniso_U_22
_atom_site_aniso_U_33
_atom_site_aniso_U_23
_atom_site_aniso_U_13
_atom_site_aniso_U_12
Eu 0.01561(10) 0.02085(11) 0.01516(10) -0.00044(5) 0.00203(7) 0.00045(5)
O1 0.0149(10) 0.0347(13) 0.0248(11) 0.0053(10) 0.0036(9) 0.0035(9)
O2 0.0197(11) 0.0302(12) 0.0201(11) 0.0003(9) 0.0000(9) 0.0029(9)
O3 0.0259(11) 0.0267(12) 0.0244(11) -0.0005(9) 0.0062(9) -0.0057(9)
O4 0.0220(10) 0.0218(11) 0.0206(10) -0.0030(8) 0.0029(8) -0.0033(8)
O5 0.0205(10) 0.0235(11) 0.0142(9) 0.0001(8) 0.0020(8) 0.0003(8)
O6 0.0151(10) 0.0275(12) 0.0225(10) -0.0024(9) 0.0029(8) -0.0018(8)
O7 0.0299(11) 0.0228(12) 0.0244(11) -0.0046(9) -0.0027(9) 0.0022(9)
O8 0.0246(10) 0.0215(11) 0.0201(10) 0.0012(8) 0.0016(8) 0.0043(9)
O9 0.0219(11) 0.0268(12) 0.0166(11) -0.0025(8) 0.0037(9) 0.0015(9)
O10 0.0192(10) 0.0286(12) 0.0175(10) -0.0009(8) -0.0006(8) 0.0039(9)
O11 0.0236(11) 0.0226(12) 0.0305(11) 0.0053(9) 0.0009(9) 0.0000(9)
O12 0.0188(10) 0.0305(12) 0.0263(11) 0.0075(9) 0.0038(8) -0.0021(9)
O13 0.0204(10) 0.0231(12) 0.0344(12) -0.0061(9) 0.0024(9) 0.0003(9)
O14 0.0234(11) 0.0250(12) 0.0268(11) -0.0054(9) 0.0077(9) -0.0007(9)
O15 0.0358(12) 0.0223(12) 0.0203(10) 0.0023(9) 0.0037(9) 0.0007(9)
O16 0.0235(11) 0.0304(12) 0.0191(10) -0.0008(9) 0.0038(8) 0.0079(9)
O17 0.0262(11) 0.0301(13) 0.0309(11) 0.0016(10) 0.0021(9) -0.0043(9)
O18 0.0318(12) 0.0356(15) 0.0423(14) 0.0017(11) 0.0032(11) -0.0045(10)
O19 0.0468(14) 0.0328(14) 0.0302(12) -0.0062(10) 0.0029(10) 0.0066(11)
O20 0.0400(13) 0.0230(13) 0.0367(12) 0.0006(10) 0.0092(10) 0.0043(10)
O21 0.0276(12) 0.0497(16) 0.0284(12) -0.0079(11) 0.0010(9) 0.0127(11)
O22 0.0247(11) 0.0278(12) 0.0279(11) 0.0020(9) 0.0070(9) 0.0030(9)
C1 0.0178(15) 0.0217(16) 0.0171(14) 0.0002(11) 0.0022(12) -0.0016(11)
C2 0.0159(13) 0.0187(15) 0.0164(13) 0.0004(11) 0.0014(11) 0.0004(11)
C3 0.0146(13) 0.0189(15) 0.0176(13) 0.0011(11) 0.0017(11) -0.0010(11)
C4 0.0146(13) 0.0200(15) 0.0156(13) 0.0011(11) 0.0015(10) -0.0023(11)
C5 0.0171(13) 0.0182(15) 0.0174(14) -0.0006(11) 0.0037(11) -0.0003(12)
C6 0.0164(13) 0.0191(16) 0.0174(13) -0.0015(11) 0.0036(11) -0.0003(11)
C7 0.0185(16) 0.0183(16) 0.0226(16) -0.0022(11) 0.0040(13) 0.0001(10)
C8 0.0172(14) 0.0225(16) 0.0185(14) -0.0001(12) 0.0002(11) -0.0005(12)
C9 0.0237(15) 0.0139(14) 0.0171(13) 0.0012(11) 0.0040(11) 0.0000(11)
C10 0.0165(13) 0.0214(16) 0.0197(14) 0.0032(12) 0.0040(11) 0.0011(11)
C11 0.0180(14) 0.0199(16) 0.0190(14) -0.0015(12) 0.0039(11) -0.0070(12)
C12 0.0228(15) 0.0246(17) 0.0152(13) -0.0010(12) 0.0041(11) -0.0025(12)

loop_
_atom_type_symbol
_atom_type_description
_atom_type_scat_dispersion_real
_atom_type_scat_dispersion_imag
_atom_type_scat_source
C C 0.0033 0.0016 'International Tables Vol C Tables 4.2.6.8 and 6.1.1.4'
H H 0.0000 0.0000 'International Tables Vol C Tables 4.2.6.8 and 6.1.1.4'
O O 0.0106 0.0060 'International Tables Vol C Tables 4.2.6.8 and 6.1.1.4'
Eu Eu -0.1578 3.6682 'International Tables Vol C Tables 4.2.6.8 and 6.1.1.4'

loop_
_geom_angle_atom_site_label_1
_geom_angle_atom_site_label_2
_geom_angle_atom_site_label_3
_geom_angle
_geom_angle_site_symmetry_1
_geom_angle_site_symmetry_3
O9 Eu O6 98.49(7) 3_656 1_455
O9 Eu O16 72.92(7) 3_656 .
O6 Eu O16 71.99(7) 1_455 .
O9 Eu O14 141.04(7) 3_656 .
O6 Eu O14 70.79(7) 1_455 .
O16 Eu O14 132.43(7) . .
O9 Eu O5 143.79(7) 3_656 3_655
O6 Eu O5 82.76(7) 1_455 3_655
O16 Eu O5 73.18(7) . 3_655
O14 Eu O5 73.72(7) . 3_655
O9 Eu O13 83.04(7) 3_656 .
O6 Eu O13 139.29(7) 1_455 .
O16 Eu O13 69.67(7) . .
O14 Eu O13 129.89(7) . .
O5 Eu O13 73.60(7) 3_655 .
O9 Eu O15 70.20(7) 3_656 .
O6 Eu O15 72.01(7) 1_455 .
O16 Eu O15 122.77(7) . .
O14 Eu O15 70.87(7) . .
O5 Eu O15 141.59(7) 3_655 .
O13 Eu O15 142.81(7) . .
O9 Eu O1 72.95(7) 3_656 .
O6 Eu O1 143.41(7) 1_455 .
O16 Eu O1 133.84(7) . .
O14 Eu O1 93.34(7) . .
O5 Eu O1 125.32(7) 3_655 .
O13 Eu O1 76.18(7) . .
O15 Eu O1 71.64(7) . .
O9 Eu O2 119.56(7) 3_656 .
O6 Eu O2 137.81(6) 1_455 .
O16 Eu O2 133.50(7) . .
O14 Eu O2 68.17(7) . .
O5 Eu O2 76.95(6) 3_655 .
O13 Eu O2 68.17(7) . .
O15 Eu O2 102.75(7) . .
O1 Eu O2 49.61(6) . .
C7 O1 Eu 99.51(19) . .
C7 O2 Eu 90.32(18) . .
C8 O4 H4 100.1 . .
C9 O5 Eu 132.18(18) . 3_655
C9 O6 Eu 155.59(19) . 1_655
C10 O8 H8 105.0 . .
C11 O9 Eu 145.62(19) . 3_656
C12 O12 H12 110.8 . .
Eu O13 H13A 114.4 . .
Eu O13 H13B 128.3 . .
H13A O13 H13B 111.7 . .
Eu O14 H14A 120.4 . .
Eu O14 H14B 129.8 . .
H14A O14 H14B 106.9 . .
Eu O15 H15A 115.6 . .
Eu O15 H15B 128.4 . .
H15A O15 H15B 114.9 . .
Eu O16 H16A 126.7 . .
Eu O16 H16B 129.4 . .
H16A O16 H16B 103.8 . .
H17A O17 H17B 117.2 . .
H18A O18 H18B 107.2 . .
H19A O19 H19B 105.4 . .
H20A O20 H20B 109.4 . .
H21A O21 H21B 105.6 . .
H22A O22 H22B 109.1 . .
C7 C1 C2 112.9(2) . .
C7 C1 C6 116.8(2) . .
C2 C1 C6 115.0(2) . .
C7 C1 H1 103.3 . .
C2 C1 H1 103.3 . .
C6 C1 H1 103.3 . .
C8 C2 C1 112.5(2) . .
C8 C2 C3 116.5(2) . .
C1 C2 C3 108.5(2) . .
C8 C2 H2 106.2 . .
C1 C2 H2 106.2 . .
C3 C2 H2 106.2 . .
C9 C3 C4 113.2(2) . .
C9 C3 C2 116.1(2) . .
C4 C3 C2 113.9(2) . .
C9 C3 H3 103.9 . .
C4 C3 H3 103.9 . .
C2 C3 H3 103.9 . .
C10 C4 C3 111.6(2) . .
C10 C4 C5 119.8(2) . .
C3 C4 C5 108.4(2) . .
C10 C4 H4A 105.3 . .
C3 C4 H4A 105.3 . .
C5 C4 H4A 105.3 . .
C11 C5 C6 111.8(2) . .
C11 C5 C4 116.5(2) . .
C6 C5 C4 115.8(2) . .
C11 C5 H5 103.5 . .
C6 C5 H5 103.5 . .
C4 C5 H5 103.5 . .
C12 C6 C5 112.3(2) . .
C12 C6 C1 117.9(2) . .
C5 C6 C1 108.9(2) . .
C12 C6 H6 105.6 . .
C5 C6 H6 105.6 . .
C1 C6 H6 105.6 . .
O2 C7 O1 120.5(3) . .
O2 C7 C1 119.7(3) . .
O1 C7 C1 119.7(3) . .
O3 C8 O4 120.5(3) . .
O3 C8 C2 122.7(3) . .
O4 C8 C2 116.6(2) . .
O6 C9 O5 123.1(3) . .
O6 C9 C3 117.9(2) . .
O5 C9 C3 119.0(2) . .
O7 C10 O8 120.5(3) . .
O7 C10 C4 121.6(2) . .
O8 C10 C4 117.7(2) . .
O9 C11 O10 124.1(3) . .
O9 C11 C5 115.7(2) . .
O10 C11 C5 120.0(2) . .
O11 C12 O12 119.5(3) . .
O11 C12 C6 122.6(3) . .
O12 C12 C6 117.6(3) . .

loop_
_geom_bond_atom_site_label_1
_geom_bond_atom_site_label_2
_geom_bond_distance
_geom_bond_site_symmetry_2
Eu O9 2.381(2) 3_656
Eu O6 2.4002(19) 1_455
Eu O16 2.412(2) .
Eu O14 2.415(2) .
Eu O5 2.4198(18) 3_655
Eu O13 2.424(2) .
Eu O15 2.457(2) .
Eu O1 2.505(2) .
Eu O2 2.713(2) .
O1 C7 1.279(4) .
O2 C7 1.253(4) .
O3 C8 1.218(3) .
O4 C8 1.319(3) .
O4 H4 0.9407 .
O5 C9 1.280(3) .
O5 Eu 2.4199(18) 3_655
O6 C9 1.248(3) .
O6 Eu 2.4002(19) 1_655
O7 C10 1.219(3) .
O8 C10 1.320(3) .
O8 H8 0.9964 .
O9 C11 1.255(3) .
O9 Eu 2.381(2) 3_656
O10 C11 1.264(3) .
O11 C12 1.227(4) .
O12 C12 1.321(3) .
O12 H12 0.8110 .
O13 H13A 0.8354 .
O13 H13B 1.0016 .
O14 H14A 0.7965 .
O14 H14B 0.8968 .
O15 H15A 0.8372 .
O15 H15B 0.8931 .
O16 H16A 0.8544 .
O16 H16B 0.9572 .
O17 H17A 0.8926 .
O17 H17B 0.9466 .
O18 H18A 0.9642 .
O18 H18B 0.8174 .
O19 H19A 0.7819 .
O19 H19B 0.9297 .
O20 H20A 0.9391 .
O20 H20B 0.9104 .
O21 H21A 0.9378 .
O21 H21B 0.9796 .
O22 H22A 0.9553 .
O22 H22B 0.9568 .
C1 C7 1.521(4) .
C1 C2 1.540(4) .
C1 C6 1.551(4) .
C1 H1 0.9800 .
C2 C8 1.525(4) .
C2 C3 1.561(4) .
C2 H2 0.9800 .
C3 C9 1.517(4) .
C3 C4 1.542(4) .
C3 H3 0.9800 .
C4 C10 1.520(4) .
C4 C5 1.550(4) .
C4 H4A 0.9800 .
C5 C11 1.535(4) .
C5 C6 1.542(4) .
C5 H5 0.9800 .
C6 C12 1.519(4) .
C6 H6 0.9800 .

loop_
_geom_hbond_atom_site_label_D
_geom_hbond_atom_site_label_H
_geom_hbond_atom_site_label_A
_geom_hbond_distance_DH
_geom_hbond_distance_HA
_geom_hbond_distance_DA
_geom_hbond_angle_DHA
_geom_hbond_site_symmetry_A
O4 H4 O5 0.94 1.63 2.560(3) 170.2 .
O8 H8 O10 1.00 1.49 2.485(3) 178.5 .
O12 H12 O1 0.81 1.71 2.510(3) 168.1 .
O13 H13A O17 0.84 2.06 2.838(3) 154.2 2
O13 H13B O21 1.00 1.67 2.669(3) 176.4 2_655
O14 H14A O20 0.80 1.95 2.737(3) 171.4 1_455
O14 H14B O22 0.90 1.89 2.741(3) 157.9 .
O15 H15A O17 0.84 2.11 2.890(3) 154.6 .
O15 H15B O19 0.89 1.89 2.761(3) 165.8 4_556
O16 H16A O10 0.85 2.04 2.764(3) 141.8 3_656
O16 H16B O20 0.96 1.81 2.755(3) 168.3 3_655
O17 H17A O3 0.89 2.02 2.909(3) 172.3 .
O17 H17B O11 0.95 2.08 2.978(3) 158.8 4
O18 H18A O3 0.96 2.14 3.099(3) 172.3 .
O18 H18B O22 0.82 2.12 2.927(3) 169.1 4_656
O19 H19A O4 0.78 2.23 2.968(3) 158.8 .
O19 H19B O18 0.93 1.97 2.856(3) 159.0 .
O20 H20A O11 0.94 1.92 2.850(3) 168.5 4_655
O21 H21A O7 0.94 1.89 2.806(3) 163.4 .
O21 H21B O12 0.98 2.00 2.908(3) 152.3 4_655
O22 H22A O2 0.96 2.01 2.957(3) 174.0 3_655
O22 H22B O8 0.96 2.00 2.889(3) 153.8 4
